data_7713179
loop_
_publ_author_name
'Sahoo, Dipankar'
'Mazumdar, Rakesh'
'Pramanik, Subhadip'
'Banerjee, Sayantani'
'Patra, Ranjan'
'Rath, Sankar Prasad'

_publ_section_title
;
 Modulation of iron spin states in highly distorted iron(III)porphyrin:
 H-bonding interactions and implications for the hemoproteins
;
_journal_name_full 'Dalton Transactions'
_journal_paper_doi 10.1039/D3DT00846K
_journal_year 2023
_chemical_formula_sum 'C64 H44 Br8 Fe N8'
_chemical_formula_weight 1620.20
_space_group_crystal_system triclinic
_space_group_IT_number 2
_space_group_name_Hall '-P 1'
_space_group_name_H-M_alt 'P -1'
_atom_sites_solution_hydrogens geom
_audit_creation_method SHELXL-2018/3
_audit_update_record
;
2023-05-01 deposited with the CCDC.	2023-05-29 downloaded from the CCDC.
;
_cell_angle_alpha 86.173(7)
_cell_angle_beta 73.994(7)
_cell_angle_gamma 77.696(8)
_cell_formula_units_Z 2
_cell_length_a 13.733(5)
_cell_length_b 15.553(6)
_cell_length_c 15.799(6)
_cell_measurement_reflns_used 999
_cell_measurement_temperature 100(2)
_cell_measurement_theta_max 27.5
_cell_measurement_theta_min 2.5
_cell_volume 3169(2)
_computing_cell_refinement 'Bruker SAINT'
_computing_data_collection 'Bruker APEX'
_computing_data_reduction 'Bruker SAINT'
_computing_molecular_graphics 'SHELXL 5.1, XP (Sheldrick, 1994)'
_computing_publication_material SHELXL-97
_computing_structure_refinement 'SHELXL-2018/3 (Sheldrick, 2018)'
_computing_structure_solution 'SHELXS-97 (Sheldrick, 2008)'
_diffrn_ambient_temperature 100(2)
_diffrn_measured_fraction_theta_full 0.977
_diffrn_measured_fraction_theta_max 0.974
_diffrn_measurement_device_type 'Bruker SMART APEX'
_diffrn_measurement_method \w
_diffrn_radiation_type MoK\a
_diffrn_radiation_wavelength 0.71073
_diffrn_reflns_av_R_equivalents 0.0610
_diffrn_reflns_av_unetI/netI 0.1474
_diffrn_reflns_Laue_measured_fraction_full 0.977
_diffrn_reflns_Laue_measured_fraction_max 0.974
_diffrn_reflns_limit_h_max 16
_diffrn_reflns_limit_h_min -14
_diffrn_reflns_limit_k_max 17
_diffrn_reflns_limit_k_min -18
_diffrn_reflns_limit_l_max 19
_diffrn_reflns_limit_l_min -16
_diffrn_reflns_number 16764
_diffrn_reflns_point_group_measured_fraction_full 0.977
_diffrn_reflns_point_group_measured_fraction_max 0.974
_diffrn_reflns_theta_full 25.000
_diffrn_reflns_theta_max 25.500
_diffrn_reflns_theta_min 2.014
_diffrn_source 'fine-focus sealed tube'
_exptl_absorpt_coefficient_mu 5.327
_exptl_absorpt_correction_T_max 0.587
_exptl_absorpt_correction_T_min 0.430
_exptl_absorpt_correction_type multi-scan
_exptl_crystal_colour 'dark red'
_exptl_crystal_density_diffrn 1.698
_exptl_crystal_description block
_exptl_crystal_F_000 1580
_exptl_crystal_size_max 0.160
_exptl_crystal_size_mid 0.140
_exptl_crystal_size_min 0.100
_refine_diff_density_max 1.464
_refine_diff_density_min -1.143
_refine_diff_density_rms 0.205
_refine_ls_extinction_method none
_refine_ls_goodness_of_fit_ref 0.961
_refine_ls_hydrogen_treatment constr
_refine_ls_matrix_type full
_refine_ls_number_parameters 558
_refine_ls_number_reflns 11498
_refine_ls_number_restraints 40
_refine_ls_restrained_S_all 0.963
_refine_ls_R_factor_all 0.1303
_refine_ls_R_factor_gt 0.0758
_refine_ls_shift/su_max 0.002
_refine_ls_shift/su_mean 0.000
_refine_ls_structure_factor_coef Fsqd
_refine_ls_weighting_details 'w=1/[\s^2^(Fo^2^)+(0.1214P)^2^] where P=(Fo^2^+2Fc^2^)/3'
_refine_ls_weighting_scheme calc
_refine_ls_wR_factor_gt 0.1962
_refine_ls_wR_factor_ref 0.2328
_reflns_Friedel_coverage 0.000
_reflns_number_gt 6293
_reflns_number_total 11498
_reflns_threshold_expression 'I > 2\s(I)'
_cod_data_source_file d3dt00846k2.cif
_cod_data_source_block shelx_CCDC3
_cod_database_code 7713179
_shelx_shelxl_version_number 2018/3
_shelx_space_group_comment
;
The symmetry employed for this shelxl refinement is uniquely defined
by the following loop, which should always be used as a source of
symmetry information in preference to the above space-group names.
They are only intended as comments.
;
_shelx_estimated_absorpt_t_min 0.483
_shelx_estimated_absorpt_t_max 0.618
_exptl_absorpt_special_details 'SADABS 2.05 (Sheldrick, 2002)'

loop_
_space_group_symop_operation_xyz
'x, y, z'
'-x, -y, -z'

loop_
_atom_site_label
_atom_site_type_symbol
_atom_site_fract_x
_atom_site_fract_y
_atom_site_fract_z
_atom_site_U_iso_or_equiv
_atom_site_adp_type
_atom_site_occupancy
_atom_site_site_symmetry_order
_atom_site_calc_flag
_atom_site_refinement_flags_posn
_atom_site_refinement_flags_adp
_atom_site_refinement_flags_occupancy
_atom_site_disorder_assembly
_atom_site_disorder_group
Br1 Br -0.32651(8) 0.32347(7) 0.99978(8) 0.0384(3) Uani 1 1 d . . . . .
Br2 Br -0.24827(8) 0.23406(8) 0.79424(9) 0.0483(4) Uani 1 1 d . . . . .
Br3 Br 0.16883(8) -0.04170(7) 0.65807(9) 0.0438(4) Uani 1 1 d . . . . .
Br4 Br 0.41062(8) 0.00169(7) 0.62639(8) 0.0434(3) Uani 1 1 d . . . . .
Br5 Br 0.49704(8) 0.36506(7) 0.71180(7) 0.0375(3) Uani 1 1 d . . . . .
Br6 Br 0.43003(8) 0.44397(7) 0.92145(8) 0.0396(3) Uani 1 1 d . . . . .
Br7 Br 0.17043(9) 0.27675(8) 1.26023(8) 0.0424(3) Uani 1 1 d . . . . .
Br8 Br -0.07467(9) 0.24592(7) 1.28794(8) 0.0407(3) Uani 1 1 d . . . . .
Fe1 Fe 0.12938(10) 0.23174(8) 0.90439(10) 0.0247(4) Uani 1 1 d . . . . .
N1 N -0.0130(6) 0.2176(5) 0.9160(6) 0.0254(19) Uani 1 1 d . . . . .
N2 N 0.1761(5) 0.1776(5) 0.7857(5) 0.0236(19) Uani 1 1 d . . . . .
N3 N 0.2687(6) 0.2595(5) 0.8882(5) 0.028(2) Uani 1 1 d . . . . .
N4 N 0.0888(6) 0.2719(5) 1.0270(6) 0.028(2) Uani 1 1 d . . . . .
C1 C -0.0993(7) 0.2545(6) 0.9831(7) 0.029(2) Uani 1 1 d . . . . .
C2 C -0.1901(7) 0.2638(6) 0.9490(8) 0.033(3) Uani 1 1 d . . . . .
C3 C -0.1594(7) 0.2262(6) 0.8665(8) 0.031(3) Uani 1 1 d . . . . .
C4 C -0.0489(7) 0.1957(6) 0.8487(7) 0.029(3) Uani 1 1 d . . . . .
C5 C 0.0126(7) 0.1408(6) 0.7795(7) 0.024(2) Uani 1 1 d . U . . .
C6 C 0.1213(7) 0.1255(6) 0.7589(7) 0.028(2) Uani 1 1 d . . . . .
C7 C 0.1941(7) 0.0592(6) 0.6991(8) 0.032(3) Uani 1 1 d . U . . .
C8 C 0.2895(7) 0.0762(6) 0.6878(7) 0.029(2) Uani 1 1 d . . . . .
C9 C 0.2775(7) 0.1526(6) 0.7391(7) 0.025(2) Uani 1 1 d . . . . .
C10 C 0.3540(7) 0.2006(6) 0.7387(7) 0.029(2) Uani 1 1 d . . . . .
C11 C 0.3412(7) 0.2580(6) 0.8071(7) 0.025(2) Uani 1 1 d . . . . .
C12 C 0.4046(7) 0.3209(6) 0.8100(7) 0.028(2) Uani 1 1 d . . . . .
C13 C 0.3743(7) 0.3536(6) 0.8883(7) 0.031(3) Uani 1 1 d . . . . .
C14 C 0.2905(7) 0.3143(6) 0.9415(7) 0.031(3) Uani 1 1 d . . . . .
C15 C 0.2478(7) 0.3166(6) 1.0321(6) 0.026(2) Uani 1 1 d . . . . .
C16 C 0.1563(8) 0.2873(6) 1.0739(7) 0.030(2) Uani 1 1 d . . . . .
C17 C 0.1096(8) 0.2799(6) 1.1680(7) 0.031(2) Uani 1 1 d . . . . .
C18 C 0.0127(8) 0.2654(6) 1.1766(7) 0.031(3) Uani 1 1 d . . . . .
C19 C -0.0039(7) 0.2640(6) 1.0897(7) 0.033(3) Uani 1 1 d . . . . .
C20 C -0.0951(7) 0.2665(6) 1.0696(7) 0.027(2) Uani 1 1 d . . . . .
C21 C -0.1948(4) 0.2858(4) 1.1412(4) 0.035(3) Uani 1 1 d G . . . .
C22 C -0.2361(5) 0.3711(4) 1.1720(5) 0.039(3) Uani 1 1 d G . . . .
H22A H -0.203244 0.417894 1.145865 0.047 Uiso 1 1 calc R U . . .
C23 C -0.3256(5) 0.3878(4) 1.2411(5) 0.045(3) Uani 1 1 d G . . . .
H23A H -0.353897 0.446125 1.262217 0.054 Uiso 1 1 calc R U . . .
C24 C -0.3738(4) 0.3193(5) 1.2794(4) 0.057(4) Uani 1 1 d G . . . .
H24A H -0.434934 0.330779 1.326652 0.068 Uiso 1 1 calc R U . . .
C25 C -0.3324(5) 0.2340(5) 1.2486(5) 0.054(4) Uani 1 1 d G . . . .
H25A H -0.365316 0.187202 1.274736 0.065 Uiso 1 1 calc R U . . .
C26 C -0.2429(5) 0.2173(4) 1.1795(5) 0.045(3) Uani 1 1 d G . . . .
H26A H -0.214662 0.158970 1.158384 0.054 Uiso 1 1 calc R U . . .
C27 C -0.0380(5) 0.0964(4) 0.7265(5) 0.043(3) Uani 1 1 d G . . . .
C28 C -0.0852(6) 0.0270(5) 0.7634(5) 0.050(4) Uani 1 1 d G . . . .
H28A H -0.091250 0.011463 0.823594 0.060 Uiso 1 1 calc R U . . .
C29 C -0.1236(6) -0.0198(4) 0.7124(7) 0.072(5) Uani 1 1 d G . . . .
H29A H -0.155914 -0.067194 0.737707 0.086 Uiso 1 1 calc R U . . .
C30 C -0.1148(6) 0.0029(6) 0.6244(6) 0.094(7) Uani 1 1 d G . . . .
H30A H -0.141096 -0.029021 0.589556 0.112 Uiso 1 1 calc R U . . .
C31 C -0.0676(6) 0.0723(6) 0.5874(5) 0.075(5) Uani 1 1 d G . . . .
H31A H -0.061615 0.087811 0.527291 0.090 Uiso 1 1 calc R U . . .
C32 C -0.0292(5) 0.1190(4) 0.6385(5) 0.049(3) Uani 1 1 d G . . . .
H32A H 0.003050 0.166469 0.613177 0.059 Uiso 1 1 calc R U . . .
C33 C 0.4543(4) 0.1826(5) 0.6715(5) 0.040(3) Uani 1 1 d G . . . .
C34 C 0.4612(6) 0.1995(6) 0.5827(5) 0.068(5) Uani 1 1 d G . . . .
H34A H 0.400250 0.221008 0.564135 0.082 Uiso 1 1 calc R U . . .
C35 C 0.5573(9) 0.1847(7) 0.5212(5) 0.081(6) Uani 1 1 d G . . . .
H35A H 0.561989 0.196237 0.460536 0.097 Uiso 1 1 calc R U . . .
C36 C 0.6465(6) 0.1532(7) 0.5484(7) 0.098(7) Uani 1 1 d G . . . .
H36A H 0.712142 0.143163 0.506356 0.117 Uiso 1 1 calc R U . . .
C37 C 0.6396(5) 0.1364(6) 0.6372(8) 0.096(6) Uani 1 1 d G U . . .
H37A H 0.700558 0.114859 0.655774 0.115 Uiso 1 1 calc R U . . .
C38 C 0.5435(6) 0.1511(5) 0.6987(5) 0.058(4) Uani 1 1 d G . . . .
H38A H 0.538819 0.139629 0.759374 0.070 Uiso 1 1 calc R U . . .
C39 C 0.2964(5) 0.3601(5) 1.0882(5) 0.036(3) Uani 1 1 d G . . . .
C40 C 0.3887(5) 0.3169(5) 1.1053(5) 0.047(3) Uani 1 1 d G . . . .
H40A H 0.421557 0.260325 1.081260 0.056 Uiso 1 1 calc R U . . .
C41 C 0.4329(5) 0.3563(7) 1.1577(5) 0.066(5) Uani 1 1 d G . . . .
H41A H 0.495906 0.326797 1.169381 0.079 Uiso 1 1 calc R U . . .
C42 C 0.3848(7) 0.4391(7) 1.1929(5) 0.074(5) Uani 1 1 d G . . . .
H42A H 0.414942 0.466055 1.228697 0.089 Uiso 1 1 calc R U . . .
C43 C 0.2925(7) 0.4823(5) 1.1758(5) 0.058(4) Uani 1 1 d G . . . .
H43A H 0.259628 0.538841 1.199892 0.070 Uiso 1 1 calc R U . . .
C44 C 0.2483(5) 0.4428(5) 1.1235(5) 0.048(3) Uani 1 1 d G . . . .
H44A H 0.185276 0.472370 1.111773 0.057 Uiso 1 1 calc R U . . .
N5 N 0.1706(6) 0.1107(4) 0.9468(6) 0.046(3) Uani 1 1 d G U . . .
C45 C 0.1036(6) 0.0524(5) 0.9859(8) 0.083(5) Uani 1 1 d G U . . .
H45A H 0.030506 0.067972 1.007619 0.100 Uiso 1 1 calc R U . . .
C46 C 0.1652(9) -0.0333(4) 0.9869(8) 0.102(7) Uani 1 1 d G U . . .
H46A H 0.140492 -0.085146 1.009422 0.123 Uiso 1 1 calc R U . . .
N6 N 0.2702(7) -0.0280(5) 0.9484(9) 0.131(7) Uani 1 1 d G U . . .
C47 C 0.2735(5) 0.0610(6) 0.9236(9) 0.110(7) Uani 1 1 d G U . . .
H47A H 0.334001 0.083364 0.896351 0.131 Uiso 1 1 calc R U . . .
C48 C 0.3561(17) -0.0944(11) 0.9279(17) 0.146(10) Uani 1 1 d . . . . .
H48A H 0.417884 -0.069056 0.905102 0.219 Uiso 1 1 calc R U . . .
H48B H 0.350090 -0.132048 0.883061 0.219 Uiso 1 1 calc R U . . .
H48C H 0.361635 -0.129443 0.980876 0.219 Uiso 1 1 calc R U . . .
N7 N 0.0914(5) 0.3491(3) 0.8571(4) 0.0256(19) Uani 1 1 d G . . . .
C49 C 0.0420(6) 0.4268(4) 0.9066(4) 0.049(3) Uani 1 1 d G U . . .
H49A H 0.018269 0.430371 0.968917 0.059 Uiso 1 1 calc R U . . .
C50 C 0.0343(6) 0.4983(3) 0.8464(5) 0.041(3) Uani 1 1 d G . . . .
H50A H 0.004487 0.558136 0.861420 0.050 Uiso 1 1 calc R U . . .
N8 N 0.0789(7) 0.4648(4) 0.7598(4) 0.067(3) Uani 1 1 d G . . . .
C51 C 0.1142(7) 0.3725(4) 0.7664(4) 0.067(4) Uani 1 1 d G . . . .
H51A H 0.147212 0.333371 0.718593 0.080 Uiso 1 1 calc R U . . .
C52 C 0.0934(19) 0.5142(10) 0.6823(11) 0.125(8) Uani 1 1 d . U . . .
H52A H 0.085653 0.576162 0.696268 0.188 Uiso 1 1 calc R U . . .
H52B H 0.041878 0.508501 0.651887 0.188 Uiso 1 1 calc R U . . .
H52C H 0.163005 0.492742 0.644230 0.188 Uiso 1 1 calc R U . . .

loop_
_atom_site_aniso_label
_atom_site_aniso_U_11
_atom_site_aniso_U_22
_atom_site_aniso_U_33
_atom_site_aniso_U_23
_atom_site_aniso_U_13
_atom_site_aniso_U_12
Br1 0.0243(5) 0.0317(6) 0.0485(7) -0.0034(5) 0.0018(5) 0.0034(5)
Br2 0.0229(6) 0.0498(8) 0.0728(9) -0.0308(7) -0.0073(6) -0.0067(5)
Br3 0.0322(6) 0.0233(6) 0.0726(9) -0.0235(5) -0.0019(6) -0.0078(5)
Br4 0.0255(6) 0.0367(7) 0.0618(9) -0.0247(6) -0.0005(5) -0.0002(5)
Br5 0.0351(6) 0.0360(6) 0.0406(7) -0.0056(5) 0.0010(5) -0.0189(5)
Br6 0.0436(7) 0.0354(6) 0.0452(7) -0.0067(5) -0.0077(5) -0.0232(5)
Br7 0.0365(6) 0.0499(7) 0.0370(7) 0.0026(5) -0.0065(5) -0.0054(5)
Br8 0.0405(7) 0.0338(6) 0.0403(7) 0.0026(5) 0.0023(5) -0.0099(5)
Fe1 0.0195(7) 0.0129(7) 0.0386(9) -0.0047(6) -0.0002(6) -0.0052(6)
N1 0.019(4) 0.014(4) 0.044(6) -0.010(4) -0.005(4) -0.007(3)
N2 0.015(4) 0.015(4) 0.040(5) -0.009(4) -0.001(4) -0.007(3)
N3 0.030(5) 0.023(5) 0.028(5) -0.005(4) -0.002(4) -0.008(4)
N4 0.025(4) 0.012(4) 0.042(6) -0.005(4) 0.000(4) -0.002(3)
C1 0.014(5) 0.022(5) 0.047(7) -0.004(5) 0.000(5) -0.008(4)
C2 0.016(5) 0.019(5) 0.063(8) 0.003(5) -0.003(5) -0.009(4)
C3 0.012(5) 0.022(5) 0.056(8) -0.012(5) -0.003(5) -0.004(4)
C4 0.023(5) 0.010(5) 0.050(7) -0.004(4) -0.001(5) -0.005(4)
C5 0.025(5) 0.013(4) 0.038(5) -0.009(4) -0.007(4) -0.011(4)
C6 0.024(5) 0.022(5) 0.036(6) -0.007(4) 0.002(5) -0.009(4)
C7 0.024(5) 0.007(5) 0.061(7) -0.006(4) -0.006(5) -0.002(4)
C8 0.029(5) 0.017(5) 0.042(7) -0.008(4) -0.008(5) -0.003(4)
C9 0.023(5) 0.007(4) 0.042(6) -0.008(4) 0.000(5) -0.006(4)
C10 0.028(5) 0.027(6) 0.033(6) -0.001(4) -0.007(5) -0.006(5)
C11 0.029(5) 0.016(5) 0.030(6) -0.003(4) -0.005(5) -0.005(4)
C12 0.021(5) 0.027(6) 0.035(7) 0.003(5) 0.002(5) -0.018(4)
C13 0.017(5) 0.027(6) 0.046(7) 0.001(5) -0.004(5) -0.009(4)
C14 0.016(5) 0.023(5) 0.053(7) -0.011(5) -0.005(5) -0.003(4)
C15 0.019(5) 0.032(6) 0.022(6) -0.005(4) 0.002(4) -0.004(4)
C16 0.034(6) 0.017(5) 0.038(7) -0.002(4) -0.006(5) -0.008(5)
C17 0.032(6) 0.026(6) 0.035(7) -0.005(5) -0.011(5) -0.005(5)
C18 0.032(6) 0.023(6) 0.032(7) -0.004(4) 0.001(5) -0.006(5)
C19 0.027(5) 0.020(5) 0.040(7) -0.004(5) 0.009(5) -0.004(4)
C20 0.020(5) 0.014(5) 0.046(7) 0.000(4) -0.008(5) -0.004(4)
C21 0.021(5) 0.032(6) 0.049(7) -0.003(5) -0.010(5) 0.001(5)
C22 0.023(5) 0.046(7) 0.044(7) 0.003(5) -0.010(5) 0.004(5)
C23 0.033(6) 0.046(8) 0.042(8) -0.010(6) -0.010(6) 0.021(6)
C24 0.020(6) 0.065(10) 0.068(10) 0.004(7) 0.003(6) 0.009(6)
C25 0.021(6) 0.090(11) 0.039(8) 0.026(7) 0.003(5) -0.006(6)
C26 0.027(6) 0.051(8) 0.043(8) 0.000(6) 0.007(5) -0.002(5)
C27 0.024(6) 0.030(6) 0.070(9) -0.033(6) 0.001(6) -0.004(5)
C28 0.030(6) 0.044(7) 0.080(10) -0.026(7) -0.002(6) -0.025(6)
C29 0.038(7) 0.054(9) 0.121(14) -0.054(9) 0.003(8) -0.021(7)
C30 0.030(7) 0.140(16) 0.116(15) -0.095(13) 0.008(8) -0.035(9)
C31 0.036(7) 0.115(14) 0.069(11) -0.059(10) -0.004(7) -0.003(8)
C32 0.018(5) 0.060(8) 0.061(9) -0.032(7) 0.005(6) -0.001(5)
C33 0.022(6) 0.047(7) 0.050(8) -0.018(6) 0.004(5) -0.018(5)
C34 0.085(10) 0.095(11) 0.045(9) -0.015(8) -0.006(8) -0.074(9)
C35 0.110(13) 0.116(14) 0.025(8) -0.031(8) 0.014(8) -0.074(12)
C36 0.057(10) 0.093(13) 0.128(17) -0.059(12) 0.041(11) -0.052(10)
C37 0.039(8) 0.073(10) 0.165(15) -0.060(10) 0.012(9) -0.021(7)
C38 0.030(6) 0.042(8) 0.103(12) -0.044(8) -0.013(7) -0.002(6)
C39 0.026(6) 0.053(7) 0.029(6) -0.003(5) -0.002(5) -0.015(5)
C40 0.027(6) 0.070(9) 0.045(8) 0.008(6) -0.009(6) -0.017(6)
C41 0.046(8) 0.128(14) 0.041(9) 0.015(8) -0.013(7) -0.057(9)
C42 0.075(11) 0.114(14) 0.052(10) -0.005(9) -0.003(8) -0.075(11)
C43 0.084(10) 0.045(8) 0.052(9) -0.007(6) -0.003(8) -0.040(8)
C44 0.055(8) 0.040(7) 0.044(8) -0.013(6) 0.003(6) -0.018(6)
N5 0.045(5) 0.023(5) 0.053(7) 0.000(4) 0.010(5) -0.003(4)
C45 0.111(8) 0.031(6) 0.106(13) 0.024(8) -0.017(10) -0.037(6)
C46 0.117(11) 0.033(7) 0.111(15) 0.004(8) 0.031(12) 0.004(7)
N6 0.130(9) 0.032(7) 0.199(19) 0.030(9) -0.012(13) 0.000(7)
C47 0.075(8) 0.057(9) 0.168(19) 0.049(11) -0.015(12) 0.011(7)
C48 0.15(2) 0.040(11) 0.26(3) -0.008(14) -0.11(2) 0.027(12)
N7 0.023(4) 0.023(4) 0.031(5) -0.004(4) 0.000(4) -0.012(4)
C49 0.051(6) 0.019(5) 0.058(7) -0.010(5) 0.004(5) 0.014(5)
C50 0.040(7) 0.026(6) 0.055(8) -0.009(5) -0.013(6) 0.001(5)
N8 0.087(9) 0.018(5) 0.082(9) 0.006(5) -0.018(7) 0.015(6)
C51 0.104(12) 0.030(7) 0.049(9) -0.003(6) -0.006(8) 0.006(7)
C52 0.25(2) 0.043(10) 0.063(11) 0.015(8) -0.050(13) 0.017(12)

loop_
_atom_type_symbol
_atom_type_description
_atom_type_scat_dispersion_real
_atom_type_scat_dispersion_imag
_atom_type_scat_source
C C 0.0033 0.0016 'International Tables Vol C Tables 4.2.6.8 and 6.1.1.4'
H H 0.0000 0.0000 'International Tables Vol C Tables 4.2.6.8 and 6.1.1.4'
N N 0.0061 0.0033 'International Tables Vol C Tables 4.2.6.8 and 6.1.1.4'
Fe Fe 0.3463 0.8444 'International Tables Vol C Tables 4.2.6.8 and 6.1.1.4'
Br Br -0.2901 2.4595 'International Tables Vol C Tables 4.2.6.8 and 6.1.1.4'

loop_
_geom_angle_atom_site_label_1
_geom_angle_atom_site_label_2
_geom_angle_atom_site_label_3
_geom_angle
_geom_angle_site_symmetry_1
_geom_angle_site_symmetry_3
_geom_angle_publ_flag
N7 Fe1 N4 93.9(3) . . ?
N7 Fe1 N1 87.7(3) . . ?
N4 Fe1 N1 90.3(3) . . ?
N7 Fe1 N5 177.4(3) . . ?
N4 Fe1 N5 88.7(4) . . ?
N1 Fe1 N5 92.6(3) . . ?
N7 Fe1 N2 92.6(3) . . ?
N4 Fe1 N2 173.5(3) . . ?
N1 Fe1 N2 90.5(3) . . ?
N5 Fe1 N2 84.8(3) . . ?
N7 Fe1 N3 86.1(3) . . ?
N4 Fe1 N3 89.7(3) . . ?
N1 Fe1 N3 173.8(3) . . ?
N5 Fe1 N3 93.7(3) . . ?
N2 Fe1 N3 90.2(3) . . ?
C4 N1 C1 107.3(8) . . ?
C4 N1 Fe1 125.3(6) . . ?
C1 N1 Fe1 124.5(6) . . ?
C9 N2 C6 107.3(7) . . ?
C9 N2 Fe1 124.4(6) . . ?
C6 N2 Fe1 122.2(6) . . ?
C14 N3 C11 107.5(8) . . ?
C14 N3 Fe1 124.2(6) . . ?
C11 N3 Fe1 123.3(6) . . ?
C16 N4 C19 106.6(9) . . ?
C16 N4 Fe1 125.7(6) . . ?
C19 N4 Fe1 125.1(7) . . ?
N1 C1 C20 123.3(9) . . ?
N1 C1 C2 107.1(9) . . ?
C20 C1 C2 129.0(9) . . ?
C3 C2 C1 108.8(8) . . ?
C3 C2 Br1 122.7(8) . . ?
C1 C2 Br1 128.3(8) . . ?
C2 C3 C4 105.2(9) . . ?
C2 C3 Br2 122.9(7) . . ?
C4 C3 Br2 131.2(8) . . ?
N1 C4 C5 123.2(9) . . ?
N1 C4 C3 111.2(9) . . ?
C5 C4 C3 125.1(9) . . ?
C4 C5 C6 121.1(8) . . ?
C4 C5 C27 119.6(8) . . ?
C6 C5 C27 119.3(8) . . ?
N2 C6 C5 124.5(8) . . ?
N2 C6 C7 108.5(8) . . ?
C5 C6 C7 126.7(9) . . ?
C8 C7 C6 107.1(8) . . ?
C8 C7 Br3 124.2(7) . . ?
C6 C7 Br3 128.1(7) . . ?
C7 C8 C9 107.2(8) . . ?
C7 C8 Br4 123.1(7) . . ?
C9 C8 Br4 129.3(7) . . ?
N2 C9 C10 123.2(8) . . ?
N2 C9 C8 109.6(7) . . ?
C10 C9 C8 127.1(9) . . ?
C11 C10 C9 120.9(9) . . ?
C11 C10 C33 118.6(8) . . ?
C9 C10 C33 120.0(8) . . ?
N3 C11 C10 124.9(8) . . ?
N3 C11 C12 107.6(8) . . ?
C10 C11 C12 127.3(9) . . ?
C13 C12 C11 107.7(8) . . ?
C13 C12 Br5 124.9(7) . . ?
C11 C12 Br5 126.4(8) . . ?
C12 C13 C14 109.6(9) . . ?
C12 C13 Br6 122.9(7) . . ?
C14 C13 Br6 127.4(8) . . ?
N3 C14 C15 122.5(9) . . ?
N3 C14 C13 107.3(9) . . ?
C15 C14 C13 129.4(9) . . ?
C14 C15 C16 123.2(9) . . ?
C14 C15 C39 118.7(8) . . ?
C16 C15 C39 117.8(8) . . ?
N4 C16 C15 122.0(9) . . ?
N4 C16 C17 109.8(8) . . ?
C15 C16 C17 127.7(9) . . ?
C18 C17 C16 106.1(9) . . ?
C18 C17 Br7 124.9(8) . . ?
C16 C17 Br7 128.6(7) . . ?
C17 C18 C19 109.2(9) . . ?
C17 C18 Br8 121.1(8) . . ?
C19 C18 Br8 129.6(7) . . ?
C20 C19 N4 124.0(10) . . ?
C20 C19 C18 127.7(9) . . ?
N4 C19 C18 107.9(9) . . ?
C19 C20 C1 122.2(9) . . ?
C19 C20 C21 119.2(9) . . ?
C1 C20 C21 118.6(8) . . ?
C22 C21 C26 120.0 . . ?
C22 C21 C20 120.2(5) . . ?
C26 C21 C20 119.7(5) . . ?
C21 C22 C23 120.0 . . ?
C21 C22 H22A 120.0 . . ?
C23 C22 H22A 120.0 . . ?
C22 C23 C24 120.0 . . ?
C22 C23 H23A 120.0 . . ?
C24 C23 H23A 120.0 . . ?
C25 C24 C23 120.0 . . ?
C25 C24 H24A 120.0 . . ?
C23 C24 H24A 120.0 . . ?
C24 C25 C26 120.0 . . ?
C24 C25 H25A 120.0 . . ?
C26 C25 H25A 120.0 . . ?
C25 C26 C21 120.0 . . ?
C25 C26 H26A 120.0 . . ?
C21 C26 H26A 120.0 . . ?
C28 C27 C32 120.0 . . ?
C28 C27 C5 119.6(6) . . ?
C32 C27 C5 120.1(6) . . ?
C27 C28 C29 120.0 . . ?
C27 C28 H28A 120.0 . . ?
C29 C28 H28A 120.0 . . ?
C28 C29 C30 120.0 . . ?
C28 C29 H29A 120.0 . . ?
C30 C29 H29A 120.0 . . ?
C29 C30 C31 120.0 . . ?
C29 C30 H30A 120.0 . . ?
C31 C30 H30A 120.0 . . ?
C32 C31 C30 120.0 . . ?
C32 C31 H31A 120.0 . . ?
C30 C31 H31A 120.0 . . ?
C31 C32 C27 120.0 . . ?
C31 C32 H32A 120.0 . . ?
C27 C32 H32A 120.0 . . ?
C34 C33 C38 120.0 . . ?
C34 C33 C10 121.3(7) . . ?
C38 C33 C10 118.7(7) . . ?
C33 C34 C35 120.0 . . ?
C33 C34 H34A 120.0 . . ?
C35 C34 H34A 120.0 . . ?
C34 C35 C36 120.0 . . ?
C34 C35 H35A 120.0 . . ?
C36 C35 H35A 120.0 . . ?
C37 C36 C35 120.0 . . ?
C37 C36 H36A 120.0 . . ?
C35 C36 H36A 120.0 . . ?
C36 C37 C38 120.0 . . ?
C36 C37 H37A 120.0 . . ?
C38 C37 H37A 120.0 . . ?
C37 C38 C33 120.0 . . ?
C37 C38 H38A 120.0 . . ?
C33 C38 H38A 120.0 . . ?
C40 C39 C44 120.0 . . ?
C40 C39 C15 119.9(6) . . ?
C44 C39 C15 120.1(6) . . ?
C39 C40 C41 120.0 . . ?
C39 C40 H40A 120.0 . . ?
C41 C40 H40A 120.0 . . ?
C42 C41 C40 120.0 . . ?
C42 C41 H41A 120.0 . . ?
C40 C41 H41A 120.0 . . ?
C41 C42 C43 120.0 . . ?
C41 C42 H42A 120.0 . . ?
C43 C42 H42A 120.0 . . ?
C42 C43 C44 120.0 . . ?
C42 C43 H43A 120.0 . . ?
C44 C43 H43A 120.0 . . ?
C43 C44 C39 120.0 . . ?
C43 C44 H44A 120.0 . . ?
C39 C44 H44A 120.0 . . ?
C47 N5 C45 108.0 . . ?
C47 N5 Fe1 123.9(5) . . ?
C45 N5 Fe1 126.5(5) . . ?
N5 C45 C46 108.0 . . ?
N5 C45 H45A 126.0 . . ?
C46 C45 H45A 126.0 . . ?
N6 C46 C45 108.0 . . ?
N6 C46 H46A 126.0 . . ?
C45 C46 H46A 126.0 . . ?
C48 N6 C46 129.2(12) . . ?
C48 N6 C47 122.5(12) . . ?
C46 N6 C47 108.0 . . ?
N5 C47 N6 108.0 . . ?
N5 C47 H47A 126.0 . . ?
N6 C47 H47A 126.0 . . ?
N6 C48 H48A 109.5 . . ?
N6 C48 H48B 109.5 . . ?
H48A C48 H48B 109.5 . . ?
N6 C48 H48C 109.5 . . ?
H48A C48 H48C 109.5 . . ?
H48B C48 H48C 109.5 . . ?
C49 N7 C51 108.0 . . ?
C49 N7 Fe1 126.5(4) . . ?
C51 N7 Fe1 125.4(4) . . ?
C50 C49 N7 108.0 . . ?
C50 C49 H49A 126.0 . . ?
N7 C49 H49A 126.0 . . ?
C49 C50 N8 108.0 . . ?
C49 C50 H50A 126.0 . . ?
N8 C50 H50A 126.0 . . ?
C52 N8 C50 126.1(9) . . ?
C52 N8 C51 125.7(9) . . ?
C50 N8 C51 108.0 . . ?
N8 C51 N7 108.0 . . ?
N8 C51 H51A 126.0 . . ?
N7 C51 H51A 126.0 . . ?
N8 C52 H52A 109.5 . . ?
N8 C52 H52B 109.5 . . ?
H52A C52 H52B 109.5 . . ?
N8 C52 H52C 109.5 . . ?
H52A C52 H52C 109.5 . . ?
H52B C52 H52C 109.5 . . ?

loop_
_geom_bond_atom_site_label_1
_geom_bond_atom_site_label_2
_geom_bond_distance
_geom_bond_site_symmetry_2
_geom_bond_publ_flag
Br1 C2 1.882(10) . ?
Br2 C3 1.868(11) . ?
Br3 C7 1.869(9) . ?
Br4 C8 1.867(9) . ?
Br5 C12 1.906(9) . ?
Br6 C13 1.901(10) . ?
Br7 C17 1.862(11) . ?
Br8 C18 1.883(10) . ?
Fe1 N7 1.946(5) . ?
Fe1 N4 1.968(9) . ?
Fe1 N1 1.971(7) . ?
Fe1 N5 1.975(6) . ?
Fe1 N2 1.989(8) . ?
Fe1 N3 1.995(8) . ?
N1 C4 1.377(13) . ?
N1 C1 1.399(12) . ?
N2 C9 1.369(11) . ?
N2 C6 1.374(11) . ?
N3 C14 1.367(12) . ?
N3 C11 1.387(12) . ?
N4 C16 1.400(13) . ?
N4 C19 1.405(12) . ?
C1 C20 1.410(15) . ?
C1 C2 1.466(14) . ?
C2 C3 1.384(14) . ?
C3 C4 1.444(12) . ?
C4 C5 1.395(13) . ?
C5 C6 1.408(13) . ?
C5 C27 1.505(10) . ?
C6 C7 1.458(13) . ?
C7 C8 1.353(13) . ?
C8 C9 1.437(12) . ?
C9 C10 1.411(12) . ?
C10 C11 1.398(13) . ?
C10 C33 1.474(11) . ?
C11 C12 1.453(12) . ?
C12 C13 1.293(14) . ?
C13 C14 1.449(13) . ?
C14 C15 1.389(14) . ?
C15 C16 1.403(13) . ?
C15 C39 1.512(11) . ?
C16 C17 1.456(14) . ?
C17 C18 1.366(14) . ?
C18 C19 1.454(15) . ?
C19 C20 1.367(14) . ?
C20 C21 1.504(11) . ?
C21 C22 1.3900 . ?
C21 C26 1.3900 . ?
C22 C23 1.3900 . ?
C22 H22A 0.9500 . ?
C23 C24 1.3900 . ?
C23 H23A 0.9500 . ?
C24 C25 1.3900 . ?
C24 H24A 0.9500 . ?
C25 C26 1.3900 . ?
C25 H25A 0.9500 . ?
C26 H26A 0.9500 . ?
C27 C28 1.3900 . ?
C27 C32 1.3900 . ?
C28 C29 1.3900 . ?
C28 H28A 0.9500 . ?
C29 C30 1.3900 . ?
C29 H29A 0.9500 . ?
C30 C31 1.3900 . ?
C30 H30A 0.9500 . ?
C31 C32 1.3900 . ?
C31 H31A 0.9500 . ?
C32 H32A 0.9500 . ?
C33 C34 1.3900 . ?
C33 C38 1.3900 . ?
C34 C35 1.3900 . ?
C34 H34A 0.9500 . ?
C35 C36 1.3900 . ?
C35 H35A 0.9500 . ?
C36 C37 1.3900 . ?
C36 H36A 0.9500 . ?
C37 C38 1.3900 . ?
C37 H37A 0.9500 . ?
C38 H38A 0.9500 . ?
C39 C40 1.3900 . ?
C39 C44 1.3900 . ?
C40 C41 1.3900 . ?
C40 H40A 0.9500 . ?
C41 C42 1.3900 . ?
C41 H41A 0.9500 . ?
C42 C43 1.3900 . ?
C42 H42A 0.9500 . ?
C43 C44 1.3900 . ?
C43 H43A 0.9500 . ?
C44 H44A 0.9500 . ?
N5 C47 1.4200 . ?
N5 C45 1.4200 . ?
C45 C46 1.4200 . ?
C45 H45A 0.9500 . ?
C46 N6 1.4200 . ?
C46 H46A 0.9500 . ?
N6 C48 1.369(18) . ?
N6 C47 1.4200 . ?
C47 H47A 0.9500 . ?
C48 H48A 0.9800 . ?
C48 H48B 0.9800 . ?
C48 H48C 0.9800 . ?
N7 C49 1.4200 . ?
N7 C51 1.4200 . ?
C49 C50 1.4200 . ?
C49 H49A 0.9500 . ?
C50 N8 1.4200 . ?
C50 H50A 0.9500 . ?
N8 C52 1.390(16) . ?
N8 C51 1.4200 . ?
C51 H51A 0.9500 . ?
C52 H52A 0.9800 . ?
C52 H52B 0.9800 . ?
C52 H52C 0.9800 . ?
